data_9017794
loop_
_publ_author_name
'Kutoglu, A.'
'Allmann, R.'

_publ_section_title
;
 Strukturverfeinerung des Patronits, V(S2)2
;
_journal_name_full 'Neues Jahrbuch fur Mineralogie, Monatshefte'
_journal_page_first 339
_journal_page_last 345
_journal_volume 1972
_journal_year 1972
_chemical_compound_source 'Minasraga, Peru'
_chemical_formula_sum 'S4 V'
_chemical_name_mineral Patronite
_space_group_IT_number 15
_space_group_name_Hall '-I 2yc'
_space_group_name_H-M_alt 'I 1 2/c 1'
_symmetry_space_group_name_H-M 'I 1 2/c 1'
_cell_angle_alpha 90
_cell_angle_beta 100.8
_cell_angle_gamma 90
_cell_length_a 6.775
_cell_length_b 10.42
_cell_length_c 12.11
_cell_formula_units_Z 8
_cell_volume 839.769
_database_code_amcsd 0020620
_exptl_crystal_density_diffrn 2.835
_cod_data_source_file inputs/fixed/downloads/18/18945.cif
_cod_data_source_block 18945
_cod_original_formula_sum 'V S4'
_cod_database_code 9017794

loop_
_space_group_symop_operation_xyz
x,y,z
1/2+x,1/2+y,1/2+z
x,-y,1/2+z
1/2+x,1/2-y,+z
-x,y,1/2-z
1/2-x,1/2+y,-z
-x,-y,-z
1/2-x,1/2-y,1/2-z

loop_
_atom_site_aniso_label
_atom_site_aniso_U_11
_atom_site_aniso_U_22
_atom_site_aniso_U_33
_atom_site_aniso_U_12
_atom_site_aniso_U_13
_atom_site_aniso_U_23
V1 0.00853 0.00715 0.00789 -0.00070 0.00281 -0.00126
S1 0.01256 0.01045 0.00860 0.00035 0.00401 0.00063
S2 0.01167 0.01155 0.01219 -0.00105 0.00441 0.00063
S3 0.00965 0.01210 0.00860 0.00000 0.00321 0.00000
S4 0.01414 0.00880 0.01004 -0.00141 0.00441 -0.00063

loop_
_atom_site_label
_atom_site_fract_x
_atom_site_fract_y
_atom_site_fract_z
V1 -0.00020 0.00130 0.11730
S1 -0.23690 0.09800 0.21800
S2 -0.23650 -0.09610 0.23420
S3 0.27780 0.04980 0.02860
S4 0.05310 0.18320 0.00390

loop_
_cod_related_entry_id
_cod_related_entry_database
_cod_related_entry_code
1 AMCSD 0020620
